data_4124725
loop_
_publ_author_name
'Nath, Naba K.'
'Run\<cevski, Tom\<ce'
'Lai, Chia-Yun'
'Chiesa, Matteo'
'Dinnebier, Robert E.'
'Naumov, Pan\<ce'

_publ_section_title
;
 Surface and Bulk Effects in Photochemical Reactions and Photomechanical
 Effects in Dynamic Molecular Crystals.
;
_journal_issue 43
_journal_name_full 'Journal of the American Chemical Society'
_journal_page_first 13866
_journal_page_last 13875
_journal_paper_doi 10.1021/jacs.5b07806
_journal_volume 137
_journal_year 2015
_chemical_formula_sum 'C22 H20 O4'
_chemical_formula_weight 348.38
_chemical_name_systematic
;
 ?
;
_space_group_crystal_system monoclinic
_space_group_IT_number 14
_space_group_name_Hall '-P 2yn'
_space_group_name_H-M_alt 'P 1 21/n 1'
_symmetry_space_group_name_Hall '-P 2yn'
_symmetry_space_group_name_H-M 'P 1 21/n 1'
_atom_sites_solution_hydrogens geom
_audit_creation_method SHELXL-2014
_cell_angle_alpha 90
_cell_angle_beta 108.842(5)
_cell_angle_gamma 90
_cell_formula_units_Z 2
_cell_length_a 11.769(4)
_cell_length_b 6.0891(19)
_cell_length_c 12.403(4)
_cell_measurement_reflns_used 8742
_cell_measurement_temperature 150
_cell_measurement_theta_max 28.24
_cell_measurement_theta_min 2.90
_cell_volume 841.2(5)
_computing_cell_refinement 'Bruker SAINT'
_computing_data_collection 'Bruker APEX2'
_computing_data_reduction 'Bruker SAINT'
_computing_molecular_graphics 'Bruker SHELXTL'
_computing_publication_material 'Bruker SHELXTL'
_computing_structure_refinement 'SHELXL-2014 (Sheldrick, 2014)'
_computing_structure_solution 'SHELXS-97 (Sheldrick 2008)'
_diffrn_ambient_temperature 150
_diffrn_measured_fraction_theta_full 1.000
_diffrn_measured_fraction_theta_max 0.997
_diffrn_radiation_type MoK\a
_diffrn_radiation_wavelength 0.71073
_diffrn_reflns_av_R_equivalents 0.0211
_diffrn_reflns_av_unetI/netI 0.0152
_diffrn_reflns_laue_measured_fraction_full 1.000
_diffrn_reflns_laue_measured_fraction_max 0.997
_diffrn_reflns_limit_h_max 15
_diffrn_reflns_limit_h_min -15
_diffrn_reflns_limit_k_max 8
_diffrn_reflns_limit_k_min -8
_diffrn_reflns_limit_l_max 16
_diffrn_reflns_limit_l_min -16
_diffrn_reflns_number 12540
_diffrn_reflns_point_group_measured_fraction_full 1.000
_diffrn_reflns_point_group_measured_fraction_max 0.997
_diffrn_reflns_theta_full 25.242
_diffrn_reflns_theta_max 28.242
_diffrn_reflns_theta_min 2.075
_exptl_absorpt_coefficient_mu 0.094
_exptl_absorpt_correction_T_max 0.7457
_exptl_absorpt_correction_T_min 0.6882
_exptl_absorpt_correction_type multi-scan
_exptl_absorpt_process_details SADABS
_exptl_crystal_colour colorless
_exptl_crystal_density_diffrn 1.375
_exptl_crystal_description block
_exptl_crystal_F_000 368
_exptl_crystal_size_max 0.390
_exptl_crystal_size_mid 0.270
_exptl_crystal_size_min 0.190
_refine_diff_density_max 0.365
_refine_diff_density_min -0.176
_refine_diff_density_rms 0.044
_refine_ls_extinction_method none
_refine_ls_goodness_of_fit_ref 1.025
_refine_ls_hydrogen_treatment constr
_refine_ls_matrix_type full
_refine_ls_number_parameters 118
_refine_ls_number_reflns 2078
_refine_ls_number_restraints 0
_refine_ls_restrained_S_all 1.025
_refine_ls_R_factor_all 0.0378
_refine_ls_R_factor_gt 0.0357
_refine_ls_shift/su_max 0.000
_refine_ls_shift/su_mean 0.000
_refine_ls_structure_factor_coef Fsqd
_refine_ls_weighting_details 'w=1/[\s^2^(Fo^2^)+(0.0574P)^2^+0.3077P] where P=(Fo^2^+2Fc^2^)/3'
_refine_ls_weighting_scheme calc
_refine_ls_wR_factor_gt 0.0977
_refine_ls_wR_factor_ref 0.1003
_reflns_Friedel_coverage 0.000
_reflns_number_gt 1943
_reflns_number_total 2078
_reflns_threshold_expression 'I > 2\s(I)'
_cod_data_source_file ja5b07806_si_016.cif
_cod_data_source_block cE-BDHF
_cod_depositor_comments 'Adding full bibliography for 4124722--4124725.cif.'
_cod_database_code 4124725
_shelx_space_group_comment
;
The symmetry employed for this shelxl refinement is uniquely defined
by the following loop, which should always be used as a source of
symmetry information in preference to the above space-group names.
They are only intended as comments.
;
_shelx_estimated_absorpt_t_min 0.964
_shelx_estimated_absorpt_t_max 0.982
_shelxl_version_number 2014-3

loop_
_space_group_symop_operation_xyz
'x, y, z'
'-x+1/2, y+1/2, -z+1/2'
'-x, -y, -z'
'x-1/2, -y-1/2, z-1/2'

loop_
_atom_site_label
_atom_site_type_symbol
_atom_site_fract_x
_atom_site_fract_y
_atom_site_fract_z
_atom_site_U_iso_or_equiv
_atom_site_adp_type
_atom_site_occupancy
_atom_site_site_symmetry_order
_atom_site_calc_flag
_atom_site_refinement_flags_posn
_atom_site_refinement_flags_adp
C11 C 0.18388(8) 0.67716(16) 0.03402(8) 0.0175(2) Uani 1 1 d . .
C9 C 0.18298(8) 0.35175(16) 0.13600(8) 0.0185(2) Uani 1 1 d . .
H9A H 0.2015 0.4048 0.2135 0.022 Uiso 1 1 calc R U
H9B H 0.1509 0.2039 0.1309 0.022 Uiso 1 1 calc R U
C8 C 0.09685(8) 0.50609(14) 0.05066(7) 0.01354(19) Uani 1 1 d . .
C10 C 0.29251(9) 0.36210(19) 0.09561(10) 0.0257(2) Uani 1 1 d . .
H10A H 0.3654 0.3284 0.1575 0.031 Uiso 1 1 calc R U
H10B H 0.2845 0.2594 0.0338 0.031 Uiso 1 1 calc R U
O2 O 0.16394(7) 0.86639(12) 0.00571(6) 0.02419(19) Uani 1 1 d . .
O1 O 0.29431(6) 0.58868(13) 0.05688(7) 0.02571(19) Uani 1 1 d . .
C7 C -0.01918(8) 0.60819(14) 0.06435(7) 0.01327(18) Uani 1 1 d . .
H7 H -0.0176 0.7660 0.0493 0.016 Uiso 1 1 calc R U
C6 C -0.03178(9) 0.38851(16) 0.23658(8) 0.0184(2) Uani 1 1 d . .
H6 H 0.0013 0.2667 0.2126 0.022 Uiso 1 1 calc R U
C1 C -0.05161(8) 0.58163(15) 0.17189(7) 0.01476(19) Uani 1 1 d . .
C2 C -0.10506(8) 0.76014(16) 0.20840(8) 0.0178(2) Uani 1 1 d . .
H2 H -0.1197 0.8892 0.1660 0.021 Uiso 1 1 calc R U
C5 C -0.06118(9) 0.37714(17) 0.33671(8) 0.0216(2) Uani 1 1 d . .
H5 H -0.0457 0.2492 0.3800 0.026 Uiso 1 1 calc R U
C4 C -0.11343(9) 0.55570(19) 0.37226(8) 0.0218(2) Uani 1 1 d . .
H4 H -0.1329 0.5474 0.4391 0.026 Uiso 1 1 calc R U
C3 C -0.13653(9) 0.74682(17) 0.30747(8) 0.0211(2) Uani 1 1 d . .
H3 H -0.1729 0.8657 0.3301 0.025 Uiso 1 1 calc R U

loop_
_atom_site_aniso_label
_atom_site_aniso_U_11
_atom_site_aniso_U_22
_atom_site_aniso_U_33
_atom_site_aniso_U_23
_atom_site_aniso_U_13
_atom_site_aniso_U_12
C11 0.0166(4) 0.0194(4) 0.0167(4) -0.0030(3) 0.0059(3) -0.0040(3)
C9 0.0167(4) 0.0196(4) 0.0171(4) 0.0026(3) 0.0025(3) 0.0024(3)
C8 0.0138(4) 0.0129(4) 0.0137(4) 0.0007(3) 0.0040(3) -0.0005(3)
C10 0.0159(5) 0.0285(5) 0.0315(5) 0.0054(4) 0.0058(4) 0.0049(4)
O2 0.0293(4) 0.0168(4) 0.0295(4) 0.0005(3) 0.0137(3) -0.0050(3)
O1 0.0151(3) 0.0280(4) 0.0341(4) 0.0017(3) 0.0080(3) -0.0032(3)
C7 0.0139(4) 0.0118(4) 0.0140(4) 0.0000(3) 0.0043(3) -0.0003(3)
C6 0.0202(4) 0.0169(4) 0.0189(4) 0.0006(3) 0.0072(3) 0.0011(3)
C1 0.0132(4) 0.0163(4) 0.0141(4) -0.0010(3) 0.0034(3) -0.0013(3)
C2 0.0167(4) 0.0176(4) 0.0187(4) -0.0004(3) 0.0052(3) 0.0015(3)
C5 0.0220(5) 0.0242(5) 0.0186(4) 0.0044(4) 0.0066(4) -0.0003(4)
C4 0.0186(4) 0.0317(5) 0.0156(4) -0.0016(4) 0.0065(3) -0.0029(4)
C3 0.0181(4) 0.0253(5) 0.0208(4) -0.0048(4) 0.0074(3) 0.0013(4)

loop_
_atom_type_symbol
_atom_type_description
_atom_type_scat_dispersion_real
_atom_type_scat_dispersion_imag
_atom_type_scat_source
C C 0.0033 0.0016 'International Tables Vol C Tables 4.2.6.8 and 6.1.1.4'
H H 0.0000 0.0000 'International Tables Vol C Tables 4.2.6.8 and 6.1.1.4'
O O 0.0106 0.0060 'International Tables Vol C Tables 4.2.6.8 and 6.1.1.4'

loop_
_geom_angle_atom_site_label_1
_geom_angle_atom_site_label_2
_geom_angle_atom_site_label_3
_geom_angle
_geom_angle_site_symmetry_1
_geom_angle_site_symmetry_3
O2 C11 O1 121.77(9) . .
O2 C11 C8 128.16(9) . .
O1 C11 C8 110.07(8) . .
C10 C9 C8 100.87(8) . .
C10 C9 H9A 111.6 . .
C8 C9 H9A 111.6 . .
C10 C9 H9B 111.6 . .
C8 C9 H9B 111.6 . .
H9A C9 H9B 109.4 . .
C11 C8 C9 100.95(7) . .
C11 C8 C7 113.19(8) . .
C9 C8 C7 125.31(7) . .
C11 C8 C7 113.36(7) . 3_565
C9 C8 C7 114.45(8) . 3_565
C7 C8 C7 90.13(6) . 3_565
O1 C10 C9 104.46(8) . .
O1 C10 H10A 110.9 . .
C9 C10 H10A 110.9 . .
O1 C10 H10B 110.9 . .
C9 C10 H10B 110.9 . .
H10A C10 H10B 108.9 . .
C11 O1 C10 109.29(7) . .
C1 C7 C8 122.26(7) . .
C1 C7 C8 120.75(7) . 3_565
C8 C7 C8 89.87(6) . 3_565
C1 C7 H7 107.4 . .
C8 C7 H7 107.4 . .
C8 C7 H7 107.4 3_565 .
C5 C6 C1 120.58(9) . .
C5 C6 H6 119.7 . .
C1 C6 H6 119.7 . .
C6 C1 C2 118.37(9) . .
C6 C1 C7 123.60(8) . .
C2 C1 C7 118.03(8) . .
C3 C2 C1 120.90(9) . .
C3 C2 H2 119.5 . .
C1 C2 H2 119.5 . .
C4 C5 C6 120.43(9) . .
C4 C5 H5 119.8 . .
C6 C5 H5 119.8 . .
C5 C4 C3 119.72(9) . .
C5 C4 H4 120.1 . .
C3 C4 H4 120.1 . .
C4 C3 C2 119.97(9) . .
C4 C3 H3 120.0 . .
C2 C3 H3 120.0 . .

loop_
_geom_bond_atom_site_label_1
_geom_bond_atom_site_label_2
_geom_bond_distance
_geom_bond_site_symmetry_2
C11 O2 1.2053(13) .
C11 O1 1.3497(12) .
C11 C8 1.5210(13) .
C9 C10 1.5277(14) .
C9 C8 1.5291(12) .
C9 H9A 0.9700 .
C9 H9B 0.9700 .
C8 C7 1.5588(12) .
C8 C7 1.5850(12) 3_565
C10 O1 1.4633(14) .
C10 H10A 0.9700 .
C10 H10B 0.9700 .
C7 C1 1.5099(12) .
C7 C8 1.5850(12) 3_565
C7 H7 0.9800 .
C6 C5 1.3945(14) .
C6 C1 1.4000(13) .
C6 H6 0.9300 .
C1 C2 1.4022(13) .
C2 C3 1.3957(14) .
C2 H2 0.9300 .
C5 C4 1.3891(15) .
C5 H5 0.9300 .
C4 C3 1.3903(15) .
C4 H4 0.9300 .
C3 H3 0.9300 .
